data_4313158
loop_
_publ_author_name
'Hye Jin Choi'
'Myunghyun Paik Suh'

_publ_section_title
;
 Nickel(II) Macrocyclic Complexes with Long Alkyl Pendant Chain:
 Synthesis, X-ray Structure, and Anion Exchange Property in the Solid
 State
;
_journal_name_full 'Inorganic Chemistry'
_journal_page_first 1151
_journal_page_last 1157
_journal_paper_doi 10.1021/ic025971p
_journal_volume 42
_journal_year 2003
_chemical_formula_sum 'C25 H57 Cl2 N5 Ni O9'
_chemical_formula_weight 701.37
_space_group_IT_number 2
_symmetry_cell_setting triclinic
_symmetry_space_group_name_Hall '-P 1'
_symmetry_space_group_name_H-M 'P -1'
_atom_sites_solution_hydrogens geom
_atom_sites_solution_primary direct
_atom_sites_solution_secondary difmap
_audit_creation_method SHELXL-97
_cell_angle_alpha 81.865(19)
_cell_angle_beta 86.242(18)
_cell_angle_gamma 63.871(17)
_cell_formula_units_Z 2
_cell_length_a 8.333(4)
_cell_length_b 8.356(3)
_cell_length_c 28.374(9)
_cell_measurement_temperature 293(2)
_cell_volume 1755.9(12)
_computing_structure_refinement 'SHELXL-97 (Sheldrick, 1997)'
_computing_structure_solution 'SHELXS-97 (Sheldrick, 1990)'
_diffrn_ambient_temperature 293(2)
_diffrn_measured_fraction_theta_full 0.347
_diffrn_measured_fraction_theta_max 0.347
_diffrn_radiation_monochromator graphite
_diffrn_radiation_source 'fine-focus sealed tube'
_diffrn_radiation_type MoK\a
_diffrn_radiation_wavelength 0.71073
_diffrn_reflns_av_R_equivalents 0.0602
_diffrn_reflns_av_sigmaI/netI 0.1330
_diffrn_reflns_limit_h_max 9
_diffrn_reflns_limit_h_min -8
_diffrn_reflns_limit_k_max 10
_diffrn_reflns_limit_k_min -10
_diffrn_reflns_limit_l_max 36
_diffrn_reflns_limit_l_min -32
_diffrn_reflns_number 3161
_diffrn_reflns_theta_full 27.41
_diffrn_reflns_theta_max 27.41
_diffrn_reflns_theta_min 2.82
_exptl_absorpt_coefficient_mu 0.756
_exptl_crystal_density_diffrn 1.327
_exptl_crystal_density_method 'not measured'
_exptl_crystal_F_000 752
_refine_diff_density_max 0.478
_refine_diff_density_min -0.317
_refine_diff_density_rms 0.080
_refine_ls_extinction_method none
_refine_ls_goodness_of_fit_ref 0.983
_refine_ls_hydrogen_treatment mixed
_refine_ls_matrix_type full
_refine_ls_number_parameters 380
_refine_ls_number_reflns 2777
_refine_ls_number_restraints 0
_refine_ls_restrained_S_all 0.983
_refine_ls_R_factor_all 0.1553
_refine_ls_R_factor_gt 0.0851
_refine_ls_shift/su_max 0.002
_refine_ls_shift/su_mean 0.000
_refine_ls_structure_factor_coef Fsqd
_refine_ls_weighting_details 'calc w=1/[\s^2^(Fo^2^)+(0.1447P)^2^+0.0000P] where P=(Fo^2^+2Fc^2^)/3'
_refine_ls_weighting_scheme calc
_refine_ls_wR_factor_gt 0.2144
_refine_ls_wR_factor_ref 0.2470
_reflns_number_gt 1361
_reflns_number_total 2777
_reflns_threshold_expression >2sigma(I)
_cod_data_source_file ic025971p-5_s2_1.cif
_cod_data_source_block '[Ni(C25H55N5)](ClO4)2(H2O)'
_cod_depositor_comments
;
The following automatic conversions were performed:

data name '_atom_site_symetry_multiplicity' was replaced with
'_atom_site_symmetry_multiplicity' as specified in the replacement
file 'data/replacement-values/replacement_tags.lst'.

Automatic conversion script
Id: cif_correct_tags 9268 2022-04-12 08:56:07Z antanas 
;
_cod_database_code 4313158

loop_
_symmetry_equiv_pos_as_xyz
'x, y, z'
'-x, -y, -z'

loop_
_atom_site_label
_atom_site_type_symbol
_atom_site_fract_x
_atom_site_fract_y
_atom_site_fract_z
_atom_site_U_iso_or_equiv
_atom_site_adp_type
_atom_site_occupancy
_atom_site_symmetry_multiplicity
_atom_site_calc_flag
_atom_site_refinement_flags
_atom_site_disorder_assembly
_atom_site_disorder_group
Ni1 Ni 0.1205(2) 0.04790(19) 0.64934(5) 0.0489(6) Uani 1 1 d . . .
N1 N -0.0381(19) -0.0690(15) 0.7541(4) 0.069(4) Uani 1 1 d . . .
N2 N -0.1184(14) 0.1306(12) 0.6778(4) 0.058(3) Uani 1 1 d . . .
H2 H -0.1703 0.0664 0.6674 0.069 Uiso 1 1 calc R . .
N3 N 0.0173(14) 0.2649(12) 0.6047(3) 0.055(3) Uani 1 1 d . . .
H3 H 0.0456 0.3477 0.6150 0.066 Uiso 1 1 calc R . .
N4 N 0.3600(15) -0.0382(14) 0.6216(3) 0.068(4) Uani 1 1 d . . .
H4 H 0.4103 0.0268 0.6323 0.081 Uiso 1 1 calc R . .
N5 N 0.2187(15) -0.1654(12) 0.6966(3) 0.057(3) Uani 1 1 d . . .
H5 H 0.1875 -0.2468 0.6867 0.068 Uiso 1 1 calc R . .
C1 C -0.396(3) -2.064(2) 1.1749(6) 0.128(8) Uani 1 1 d . . .
H1A H -0.5124 -2.0576 1.1830 0.192 Uiso 1 1 calc R . .
H1B H -0.3546 -2.0259 1.2001 0.192 Uiso 1 1 calc R . .
H1C H -0.3145 -2.1849 1.1707 0.192 Uiso 1 1 calc R . .
C2 C -0.408(3) -1.944(2) 1.1303(6) 0.119(7) Uani 1 1 d . . .
H2A H -0.5327 -1.8789 1.1213 0.142 Uiso 1 1 calc R . .
H2B H -0.3463 -2.0192 1.1056 0.142 Uiso 1 1 calc R . .
C3 C -0.329(2) -1.8009(19) 1.1306(4) 0.077(5) Uani 1 1 d . . .
H3A H -0.3936 -1.7192 1.1536 0.093 Uiso 1 1 calc R . .
H3B H -0.2041 -1.8630 1.1400 0.093 Uiso 1 1 calc R . .
C4 C -0.344(2) -1.6947(19) 1.0815(5) 0.078(5) Uani 1 1 d . . .
H4A H -0.2765 -1.7777 1.0590 0.094 Uiso 1 1 calc R . .
H4B H -0.4683 -1.6381 1.0718 0.094 Uiso 1 1 calc R . .
C5 C -0.2780(19) -1.5509(17) 1.0787(4) 0.068(4) Uani 1 1 d . . .
H5A H -0.3425 -1.4693 1.1018 0.081 Uiso 1 1 calc R . .
H5B H -0.1523 -1.6072 1.0870 0.081 Uiso 1 1 calc R . .
C6 C -0.3013(19) -1.4482(17) 1.0313(4) 0.069(4) Uani 1 1 d . . .
H6A H -0.4280 -1.3877 1.0241 0.083 Uiso 1 1 calc R . .
H6B H -0.2441 -1.5322 1.0083 0.083 Uiso 1 1 calc R . .
C7 C -0.227(2) -1.3059(18) 1.0240(4) 0.093(5) Uani 1 1 d . . .
H7A H -0.2862 -1.2199 1.0464 0.111 Uiso 1 1 calc R . .
H7B H -0.1007 -1.3657 1.0318 0.111 Uiso 1 1 calc R . .
C8 C -0.248(2) -1.2025(18) 0.9739(5) 0.086(5) Uani 1 1 d . . .
H8A H -0.1779 -1.2870 0.9520 0.103 Uiso 1 1 calc R . .
H8B H -0.3727 -1.1546 0.9647 0.103 Uiso 1 1 calc R . .
C9 C -0.1948(19) -1.0484(17) 0.9677(5) 0.073(4) Uani 1 1 d . . .
H9A H -0.2657 -0.9617 0.9890 0.087 Uiso 1 1 calc R . .
H9B H -0.0702 -1.0946 0.9763 0.087 Uiso 1 1 calc R . .
C10 C -0.2212(18) -0.9549(17) 0.9169(4) 0.069(4) Uani 1 1 d . . .
H10A H -0.1506 -1.0411 0.8955 0.083 Uiso 1 1 calc R . .
H10B H -0.3459 -0.9074 0.9083 0.083 Uiso 1 1 calc R . .
C11 C -0.167(2) -0.8056(16) 0.9119(4) 0.078(5) Uani 1 1 d . . .
H11A H -0.0417 -0.8540 0.9202 0.094 Uiso 1 1 calc R . .
H11B H -0.2358 -0.7212 0.9340 0.094 Uiso 1 1 calc R . .
C12 C -0.195(2) -0.7071(19) 0.8617(4) 0.080(5) Uani 1 1 d . . .
H12A H -0.3214 -0.6490 0.8544 0.096 Uiso 1 1 calc R . .
H12B H -0.1347 -0.7930 0.8393 0.096 Uiso 1 1 calc R . .
C13 C -0.119(2) -0.5592(18) 0.8556(4) 0.088(5) Uani 1 1 d . . .
H13A H -0.1777 -0.4757 0.8787 0.106 Uiso 1 1 calc R . .
H13B H 0.0077 -0.6187 0.8629 0.106 Uiso 1 1 calc R . .
C14 C -0.145(2) -0.4512(18) 0.8052(5) 0.075(4) Uani 1 1 d . . .
H14A H -0.0822 -0.5329 0.7820 0.090 Uiso 1 1 calc R . .
H14B H -0.2714 -0.3937 0.7973 0.090 Uiso 1 1 calc R . .
C15 C -0.0781(19) -0.3123(17) 0.8027(4) 0.070(4) Uani 1 1 d . . .
H15A H 0.0482 -0.3708 0.8104 0.084 Uiso 1 1 calc R . .
H15B H -0.1397 -0.2328 0.8265 0.084 Uiso 1 1 calc R . .
C16 C -0.1042(18) -0.1996(18) 0.7535(4) 0.063(4) Uani 1 1 d . . .
H16A H -0.0410 -0.2774 0.7295 0.076 Uiso 1 1 calc R . .
H16B H -0.2302 -0.1399 0.7454 0.076 Uiso 1 1 calc R . .
C17 C -0.1308(16) 0.1088(16) 0.7313(4) 0.057(4) Uani 1 1 d . . .
H17A H -0.0848 0.1837 0.7432 0.069 Uiso 1 1 calc R . .
H17B H -0.2559 0.1531 0.7403 0.069 Uiso 1 1 calc R . .
C18 C -0.2238(16) 0.3187(15) 0.6586(4) 0.052(4) Uani 1 1 d . . .
H18A H -0.1931 0.3967 0.6746 0.063 Uiso 1 1 calc R . .
H18B H -0.3504 0.3520 0.6632 0.063 Uiso 1 1 calc R . .
C19 C -0.1808(17) 0.3357(15) 0.6068(5) 0.060(4) Uani 1 1 d . . .
H19A H -0.2201 0.2655 0.5901 0.072 Uiso 1 1 calc R . .
H19B H -0.2378 0.4602 0.5926 0.072 Uiso 1 1 calc R . .
C20 C 0.0804(19) 0.2474(18) 0.5539(4) 0.065(4) Uani 1 1 d . . .
H20A H 0.0387 0.1706 0.5412 0.078 Uiso 1 1 calc R . .
H20B H 0.0255 0.3651 0.5354 0.078 Uiso 1 1 calc R . .
C21 C 0.278(2) 0.173(2) 0.5474(4) 0.080(5) Uani 1 1 d . . .
H21A H 0.3041 0.1805 0.5136 0.097 Uiso 1 1 calc R . .
H21B H 0.3201 0.2472 0.5611 0.097 Uiso 1 1 calc R . .
C22 C 0.379(2) -0.0165(18) 0.5690(4) 0.070(4) Uani 1 1 d . . .
H22A H 0.3366 -0.0917 0.5558 0.085 Uiso 1 1 calc R . .
H22B H 0.5046 -0.0570 0.5609 0.085 Uiso 1 1 calc R . .
C23 C 0.4692(18) -0.2280(16) 0.6424(5) 0.067(4) Uani 1 1 d . . .
H23A H 0.4444 -0.3094 0.6262 0.081 Uiso 1 1 calc R . .
H23B H 0.5955 -0.2583 0.6391 0.081 Uiso 1 1 calc R . .
C24 C 0.422(2) -0.2434(18) 0.6915(5) 0.073(4) Uani 1 1 d . . .
H24A H 0.4670 -0.1790 0.7087 0.088 Uiso 1 1 calc R . .
H24B H 0.4760 -0.3688 0.7051 0.088 Uiso 1 1 calc R . .
C25 C 0.146(2) -0.1423(19) 0.7471(4) 0.084(6) Uani 1 1 d . . .
H25A H 0.1984 -0.2595 0.7659 0.100 Uiso 1 1 calc R . .
H25B H 0.1899 -0.0675 0.7600 0.100 Uiso 1 1 calc R . .
Cl1 Cl -0.0931(6) -0.1734(5) 0.58921(13) 0.0757(13) Uani 1 1 d . . .
Cl2 Cl 0.3100(6) -0.6792(5) 0.69841(12) 0.0714(12) Uani 1 1 d . . .
O1 O -0.191(2) -0.124(3) 0.6290(5) 0.183(8) Uani 1 1 d . . .
O2 O -0.180(2) -0.0246(18) 0.5495(5) 0.154(6) Uani 1 1 d . . .
O3 O 0.0843(16) -0.1821(15) 0.5941(5) 0.130(5) Uani 1 1 d . . .
O4 O -0.0923(17) -0.3236(14) 0.5740(4) 0.102(4) Uani 1 1 d . . .
O5 O 0.1686(17) -0.7182(16) 0.7121(4) 0.112(4) Uani 1 1 d . . .
O6 O 0.268(2) -0.563(2) 0.6584(6) 0.211(9) Uani 1 1 d . . .
O7 O 0.4712(16) -0.8397(15) 0.6927(5) 0.115(4) Uani 1 1 d . . .
O8 O 0.3470(17) -0.5946(18) 0.7321(5) 0.123(4) Uani 1 1 d . . .
O9 O -0.416(2) 0.451(2) 0.4677(17) 0.44(3) Uani 1 1 d . . .

loop_
_atom_site_aniso_label
_atom_site_aniso_U_11
_atom_site_aniso_U_22
_atom_site_aniso_U_33
_atom_site_aniso_U_23
_atom_site_aniso_U_13
_atom_site_aniso_U_12
Ni1 0.0517(14) 0.0412(9) 0.0601(9) -0.0094(6) 0.0062(7) -0.0259(9)
N1 0.087(12) 0.050(7) 0.071(6) -0.002(5) 0.002(7) -0.033(8)
N2 0.053(9) 0.035(6) 0.088(7) -0.010(5) -0.015(6) -0.019(6)
N3 0.074(10) 0.041(6) 0.045(5) -0.001(4) 0.003(5) -0.023(6)
N4 0.093(11) 0.072(8) 0.059(6) -0.029(5) 0.039(6) -0.053(7)
N5 0.071(10) 0.042(6) 0.070(6) 0.000(4) 0.004(6) -0.039(6)
C1 0.19(2) 0.117(15) 0.116(12) 0.027(11) -0.035(13) -0.113(15)
C2 0.19(2) 0.117(14) 0.099(10) 0.021(10) -0.051(12) -0.117(15)
C3 0.095(14) 0.082(10) 0.069(8) 0.011(7) -0.013(8) -0.055(10)
C4 0.085(14) 0.094(11) 0.080(8) 0.000(8) -0.004(8) -0.062(10)
C5 0.071(12) 0.074(9) 0.075(8) -0.009(7) 0.002(7) -0.047(8)
C6 0.101(13) 0.072(9) 0.049(6) 0.001(6) 0.004(7) -0.055(9)
C7 0.142(16) 0.073(10) 0.055(7) -0.005(6) -0.004(8) -0.040(10)
C8 0.105(14) 0.082(10) 0.073(8) 0.002(7) -0.017(8) -0.044(10)
C9 0.078(13) 0.078(10) 0.085(8) 0.000(7) 0.020(8) -0.060(9)
C10 0.079(13) 0.072(9) 0.083(8) 0.012(7) 0.005(7) -0.063(9)
C11 0.124(14) 0.062(9) 0.057(7) -0.010(6) 0.015(8) -0.049(9)
C12 0.096(14) 0.096(11) 0.062(8) -0.002(7) -0.004(7) -0.057(10)
C13 0.122(15) 0.081(10) 0.069(8) 0.008(7) 0.004(8) -0.057(10)
C14 0.080(13) 0.079(10) 0.085(9) -0.018(7) 0.003(8) -0.050(9)
C15 0.099(13) 0.073(9) 0.072(8) 0.000(6) 0.022(7) -0.076(9)
C16 0.056(11) 0.085(10) 0.072(7) 0.011(7) -0.011(7) -0.058(8)
C17 0.046(10) 0.063(9) 0.052(7) -0.004(6) 0.008(6) -0.016(7)
C18 0.033(10) 0.046(8) 0.072(8) 0.009(6) -0.003(6) -0.016(7)
C19 0.024(11) 0.027(7) 0.105(10) -0.001(6) -0.008(7) 0.010(6)
C20 0.076(13) 0.076(9) 0.050(7) -0.008(6) 0.016(7) -0.043(9)
C21 0.089(14) 0.145(15) 0.055(7) -0.023(8) 0.021(8) -0.095(12)
C22 0.082(13) 0.070(10) 0.076(9) -0.035(7) 0.024(8) -0.045(9)
C23 0.045(11) 0.040(8) 0.115(11) -0.019(7) 0.004(8) -0.015(7)
C24 0.073(14) 0.065(9) 0.090(10) -0.002(7) 0.002(8) -0.041(9)
C25 0.127(18) 0.058(10) 0.057(8) 0.002(6) -0.012(9) -0.033(11)
Cl1 0.096(4) 0.077(3) 0.083(2) -0.0302(18) 0.010(2) -0.059(3)
Cl2 0.079(4) 0.063(2) 0.088(2) -0.0119(17) -0.002(2) -0.044(2)
O1 0.23(2) 0.31(2) 0.154(11) -0.158(13) 0.129(12) -0.228(18)
O2 0.190(16) 0.128(11) 0.170(12) 0.019(10) -0.061(11) -0.097(11)
O3 0.049(9) 0.108(9) 0.259(16) -0.101(9) 0.009(9) -0.038(7)
O4 0.147(12) 0.098(8) 0.104(7) -0.041(6) 0.013(7) -0.086(8)
O5 0.136(12) 0.152(10) 0.117(8) -0.040(7) 0.029(7) -0.123(9)
O6 0.25(2) 0.219(18) 0.170(13) 0.109(15) -0.072(13) -0.142(16)
O7 0.090(10) 0.079(8) 0.175(11) -0.059(7) 0.015(8) -0.026(7)
O8 0.086(11) 0.138(11) 0.189(12) -0.097(9) 0.025(8) -0.068(8)
O9 0.14(3) 0.14(2) 1.06(11) -0.16(3) -0.10(4) -0.041(18)

loop_
_atom_type_symbol
_atom_type_description
_atom_type_scat_dispersion_real
_atom_type_scat_dispersion_imag
_atom_type_scat_source
Ni Ni 0.3393 1.1124 'International Tables Vol C Tables 4.2.6.8 and 6.1.1.4'
C C 0.0033 0.0016 'International Tables Vol C Tables 4.2.6.8 and 6.1.1.4'
N N 0.0061 0.0033 'International Tables Vol C Tables 4.2.6.8 and 6.1.1.4'
H H 0.0000 0.0000 'International Tables Vol C Tables 4.2.6.8 and 6.1.1.4'
O O 0.0106 0.0060 'International Tables Vol C Tables 4.2.6.8 and 6.1.1.4'
Cl Cl 0.1484 0.1585 'International Tables Vol C Tables 4.2.6.8 and 6.1.1.4'

loop_
_geom_angle_atom_site_label_1
_geom_angle_atom_site_label_2
_geom_angle_atom_site_label_3
_geom_angle
_geom_angle_site_symmetry_1
_geom_angle_site_symmetry_3
_geom_angle_publ_flag
N3 Ni1 N4 95.3(4) . . ?
N3 Ni1 N5 177.5(4) . . ?
N4 Ni1 N5 86.6(4) . . ?
N3 Ni1 N2 85.6(4) . . ?
N4 Ni1 N2 179.1(4) . . ?
N5 Ni1 N2 92.5(4) . . ?
C25 N1 C17 113.8(10) . . ?
C25 N1 C16 111.5(12) . . ?
C17 N1 C16 121.5(13) . . ?
C18 N2 C17 110.0(10) . . ?
C18 N2 Ni1 108.3(7) . . ?
C17 N2 Ni1 117.5(8) . . ?
C18 N2 H2 106.8 . . ?
C17 N2 H2 106.8 . . ?
Ni1 N2 H2 106.8 . . ?
C19 N3 C20 109.7(10) . . ?
C19 N3 Ni1 108.6(6) . . ?
C20 N3 Ni1 116.0(8) . . ?
C19 N3 H3 107.4 . . ?
C20 N3 H3 107.4 . . ?
Ni1 N3 H3 107.4 . . ?
C22 N4 C23 111.1(10) . . ?
C22 N4 Ni1 118.9(9) . . ?
C23 N4 Ni1 109.1(7) . . ?
C22 N4 H4 105.6 . . ?
C23 N4 H4 105.6 . . ?
Ni1 N4 H4 105.6 . . ?
C25 N5 C24 115.7(11) . . ?
C25 N5 Ni1 116.4(9) . . ?
C24 N5 Ni1 106.4(6) . . ?
C25 N5 H5 105.8 . . ?
C24 N5 H5 105.8 . . ?
Ni1 N5 H5 105.8 . . ?
C2 C1 H1A 109.5 . . ?
C2 C1 H1B 109.5 . . ?
H1A C1 H1B 109.5 . . ?
C2 C1 H1C 109.5 . . ?
H1A C1 H1C 109.5 . . ?
H1B C1 H1C 109.5 . . ?
C1 C2 C3 117.5(14) . . ?
C1 C2 H2A 107.9 . . ?
C3 C2 H2A 107.9 . . ?
C1 C2 H2B 107.9 . . ?
C3 C2 H2B 107.9 . . ?
H2A C2 H2B 107.2 . . ?
C4 C3 C2 110.7(12) . . ?
C4 C3 H3A 109.5 . . ?
C2 C3 H3A 109.5 . . ?
C4 C3 H3B 109.5 . . ?
C2 C3 H3B 109.5 . . ?
H3A C3 H3B 108.1 . . ?
C5 C4 C3 114.5(12) . . ?
C5 C4 H4A 108.6 . . ?
C3 C4 H4A 108.6 . . ?
C5 C4 H4B 108.6 . . ?
C3 C4 H4B 108.6 . . ?
H4A C4 H4B 107.6 . . ?
C6 C5 C4 112.5(12) . . ?
C6 C5 H5A 109.1 . . ?
C4 C5 H5A 109.1 . . ?
C6 C5 H5B 109.1 . . ?
C4 C5 H5B 109.1 . . ?
H5A C5 H5B 107.8 . . ?
C5 C6 C7 116.3(12) . . ?
C5 C6 H6A 108.2 . . ?
C7 C6 H6A 108.2 . . ?
C5 C6 H6B 108.2 . . ?
C7 C6 H6B 108.2 . . ?
H6A C6 H6B 107.4 . . ?
C8 C7 C6 115.7(13) . . ?
C8 C7 H7A 108.3 . . ?
C6 C7 H7A 108.3 . . ?
C8 C7 H7B 108.3 . . ?
C6 C7 H7B 108.3 . . ?
H7A C7 H7B 107.4 . . ?
C9 C8 C7 116.2(14) . . ?
C9 C8 H8A 108.2 . . ?
C7 C8 H8A 108.2 . . ?
C9 C8 H8B 108.2 . . ?
C7 C8 H8B 108.2 . . ?
H8A C8 H8B 107.4 . . ?
C10 C9 C8 112.1(13) . . ?
C10 C9 H9A 109.2 . . ?
C8 C9 H9A 109.2 . . ?
C10 C9 H9B 109.2 . . ?
C8 C9 H9B 109.2 . . ?
H9A C9 H9B 107.9 . . ?
C11 C10 C9 110.9(12) . . ?
C11 C10 H10A 109.5 . . ?
C9 C10 H10A 109.5 . . ?
C11 C10 H10B 109.5 . . ?
C9 C10 H10B 109.5 . . ?
H10A C10 H10B 108.1 . . ?
C10 C11 C12 112.2(12) . . ?
C10 C11 H11A 109.2 . . ?
C12 C11 H11A 109.2 . . ?
C10 C11 H11B 109.2 . . ?
C12 C11 H11B 109.2 . . ?
H11A C11 H11B 107.9 . . ?
C11 C12 C13 111.5(12) . . ?
C11 C12 H12A 109.3 . . ?
C13 C12 H12A 109.3 . . ?
C11 C12 H12B 109.3 . . ?
C13 C12 H12B 109.3 . . ?
H12A C12 H12B 108.0 . . ?
C14 C13 C12 114.3(12) . . ?
C14 C13 H13A 108.7 . . ?
C12 C13 H13A 108.7 . . ?
C14 C13 H13B 108.7 . . ?
C12 C13 H13B 108.7 . . ?
H13A C13 H13B 107.6 . . ?
C15 C14 C13 111.4(12) . . ?
C15 C14 H14A 109.4 . . ?
C13 C14 H14A 109.4 . . ?
C15 C14 H14B 109.4 . . ?
C13 C14 H14B 109.4 . . ?
H14A C14 H14B 108.0 . . ?
C14 C15 C16 113.2(12) . . ?
C14 C15 H15A 108.9 . . ?
C16 C15 H15A 108.9 . . ?
C14 C15 H15B 108.9 . . ?
C16 C15 H15B 108.9 . . ?
H15A C15 H15B 107.7 . . ?
N1 C16 C15 109.8(11) . . ?
N1 C16 H16A 109.7 . . ?
C15 C16 H16A 109.7 . . ?
N1 C16 H16B 109.7 . . ?
C15 C16 H16B 109.7 . . ?
H16A C16 H16B 108.2 . . ?
N1 C17 N2 115.4(10) . . ?
N1 C17 H17A 108.4 . . ?
N2 C17 H17A 108.4 . . ?
N1 C17 H17B 108.4 . . ?
N2 C17 H17B 108.4 . . ?
H17A C17 H17B 107.5 . . ?
N2 C18 C19 106.9(10) . . ?
N2 C18 H18A 110.3 . . ?
C19 C18 H18A 110.3 . . ?
N2 C18 H18B 110.3 . . ?
C19 C18 H18B 110.3 . . ?
H18A C18 H18B 108.6 . . ?
N3 C19 C18 104.7(10) . . ?
N3 C19 H19A 110.8 . . ?
C18 C19 H19A 110.8 . . ?
N3 C19 H19B 110.8 . . ?
C18 C19 H19B 110.8 . . ?
H19A C19 H19B 108.9 . . ?
C21 C20 N3 114.8(11) . . ?
C21 C20 H20A 108.6 . . ?
N3 C20 H20A 108.6 . . ?
C21 C20 H20B 108.6 . . ?
N3 C20 H20B 108.6 . . ?
H20A C20 H20B 107.5 . . ?
C22 C21 C20 114.7(10) . . ?
C22 C21 H21A 108.6 . . ?
C20 C21 H21A 108.6 . . ?
C22 C21 H21B 108.6 . . ?
C20 C21 H21B 108.6 . . ?
H21A C21 H21B 107.6 . . ?
N4 C22 C21 112.4(11) . . ?
N4 C22 H22A 109.1 . . ?
C21 C22 H22A 109.1 . . ?
N4 C22 H22B 109.1 . . ?
C21 C22 H22B 109.1 . . ?
H22A C22 H22B 107.9 . . ?
C24 C23 N4 107.5(11) . . ?
C24 C23 H23A 110.2 . . ?
N4 C23 H23A 110.2 . . ?
C24 C23 H23B 110.2 . . ?
N4 C23 H23B 110.2 . . ?
H23A C23 H23B 108.5 . . ?
C23 C24 N5 109.6(12) . . ?
C23 C24 H24A 109.8 . . ?
N5 C24 H24A 109.8 . . ?
C23 C24 H24B 109.8 . . ?
N5 C24 H24B 109.8 . . ?
H24A C24 H24B 108.2 . . ?
N1 C25 N5 118.5(12) . . ?
N1 C25 H25A 107.7 . . ?
N5 C25 H25A 107.7 . . ?
N1 C25 H25B 107.7 . . ?
N5 C25 H25B 107.7 . . ?
H25A C25 H25B 107.1 . . ?
O1 Cl1 O4 114.0(7) . . ?
O1 Cl1 O3 110.3(10) . . ?
O4 Cl1 O3 114.5(8) . . ?
O1 Cl1 O2 107.4(12) . . ?
O4 Cl1 O2 104.8(8) . . ?
O3 Cl1 O2 105.0(7) . . ?
O6 Cl2 O5 109.3(9) . . ?
O6 Cl2 O8 106.1(11) . . ?
O5 Cl2 O8 111.7(7) . . ?
O6 Cl2 O7 111.6(10) . . ?
O5 Cl2 O7 111.5(8) . . ?
O8 Cl2 O7 106.6(8) . . ?

loop_
_geom_bond_atom_site_label_1
_geom_bond_atom_site_label_2
_geom_bond_distance
_geom_bond_site_symmetry_2
_geom_bond_publ_flag
Ni1 N3 1.936(8) . ?
Ni1 N4 1.953(10) . ?
Ni1 N5 1.956(8) . ?
Ni1 N2 1.957(11) . ?
N1 C25 1.393(16) . ?
N1 C17 1.416(14) . ?
N1 C16 1.425(15) . ?
N2 C18 1.464(13) . ?
N2 C17 1.504(15) . ?
N2 H2 0.9100 . ?
N3 C19 1.489(13) . ?
N3 C20 1.507(16) . ?
N3 H3 0.9100 . ?
N4 C22 1.482(16) . ?
N4 C23 1.493(15) . ?
N4 H4 0.9100 . ?
N5 C25 1.522(18) . ?
N5 C24 1.530(16) . ?
N5 H5 0.9100 . ?
C1 C2 1.477(18) . ?
C1 H1A 0.9600 . ?
C1 H1B 0.9600 . ?
C1 H1C 0.9600 . ?
C2 C3 1.603(19) . ?
C2 H2A 0.9700 . ?
C2 H2B 0.9700 . ?
C3 C4 1.522(15) . ?
C3 H3A 0.9700 . ?
C3 H3B 0.9700 . ?
C4 C5 1.517(17) . ?
C4 H4A 0.9700 . ?
C4 H4B 0.9700 . ?
C5 C6 1.464(14) . ?
C5 H5A 0.9700 . ?
C5 H5B 0.9700 . ?
C6 C7 1.55(2) . ?
C6 H6A 0.9700 . ?
C6 H6B 0.9700 . ?
C7 C8 1.533(15) . ?
C7 H7A 0.9700 . ?
C7 H7B 0.9700 . ?
C8 C9 1.524(19) . ?
C8 H8A 0.9700 . ?
C8 H8B 0.9700 . ?
C9 C10 1.517(16) . ?
C9 H9A 0.9700 . ?
C9 H9B 0.9700 . ?
C10 C11 1.490(17) . ?
C10 H10A 0.9700 . ?
C10 H10B 0.9700 . ?
C11 C12 1.518(15) . ?
C11 H11A 0.9700 . ?
C11 H11B 0.9700 . ?
C12 C13 1.603(18) . ?
C12 H12A 0.9700 . ?
C12 H12B 0.9700 . ?
C13 C14 1.552(15) . ?
C13 H13A 0.9700 . ?
C13 H13B 0.9700 . ?
C14 C15 1.487(17) . ?
C14 H14A 0.9700 . ?
C14 H14B 0.9700 . ?
C15 C16 1.541(15) . ?
C15 H15A 0.9700 . ?
C15 H15B 0.9700 . ?
C16 H16A 0.9700 . ?
C16 H16B 0.9700 . ?
C17 H17A 0.9700 . ?
C17 H17B 0.9700 . ?
C18 C19 1.494(17) . ?
C18 H18A 0.9700 . ?
C18 H18B 0.9700 . ?
C19 H19A 0.9700 . ?
C19 H19B 0.9700 . ?
C20 C21 1.490(17) . ?
C20 H20A 0.9700 . ?
C20 H20B 0.9700 . ?
C21 C22 1.486(18) . ?
C21 H21A 0.9700 . ?
C21 H21B 0.9700 . ?
C22 H22A 0.9700 . ?
C22 H22B 0.9700 . ?
C23 C24 1.426(19) . ?
C23 H23A 0.9700 . ?
C23 H23B 0.9700 . ?
C24 H24A 0.9700 . ?
C24 H24B 0.9700 . ?
C25 H25A 0.9700 . ?
C25 H25B 0.9700 . ?
Cl1 O1 1.350(11) . ?
Cl1 O4 1.380(10) . ?
Cl1 O3 1.463(12) . ?
Cl1 O2 1.503(13) . ?
Cl2 O6 1.339(11) . ?
Cl2 O5 1.374(10) . ?
Cl2 O8 1.389(14) . ?
Cl2 O7 1.441(12) . ?
